data_4105756
loop_
_publ_author_name
'Damian P. Hruszkewycz'
'Jianguo Wu'
'Nilay Hazari'
'Christopher D. Incarvito'

_publ_contact_author
;
 Dr N. Hazari           
 The Department of Chemistry 
 Yale University 
 P. O. Box 208107 
 New Haven 
 Connecticut 06520 USA.
;
_publ_contact_author_email nilay.hazari@yale.edu
_publ_contact_author_fax '+1 203 432 6144'
_publ_contact_author_phone '+1 203 432 0885'
_publ_section_title
;
 Palladium(I)-Bridging Allyl Dimers for the Catalytic Functionalization of
 CO2
;
_journal_name_full 'Journal of the American Chemical Society'
_journal_page_first 3280
_journal_page_last 3283
_journal_paper_doi 10.1021/ja110708k
_journal_volume 133
_journal_year 2011
_chemical_formula_moiety 'Pd2 P2 C15 H32 O2'
_chemical_formula_sum 'C15 H32 O2 P2 Pd2'
_chemical_formula_weight 519.16
_space_group_IT_number 4
_symmetry_cell_setting monoclinic
_symmetry_Int_Tables_number 4
_symmetry_space_group_name_Hall 'P 2yb'
_symmetry_space_group_name_H-M 'P 1 21 1'
_atom_sites_solution_hydrogens geom
_atom_sites_solution_primary direct
_atom_sites_solution_secondary difmap
_cell_angle_alpha 90.0000
_cell_angle_beta 106.529(8)
_cell_angle_gamma 90.0000
_cell_formula_units_Z 2
_cell_length_a 9.659(2)
_cell_length_b 11.105(3)
_cell_length_c 10.452(3)
_cell_measurement_reflns_used 9172
_cell_measurement_temperature 223
_cell_measurement_theta_max 27.34
_cell_measurement_theta_min 3.13
_cell_volume 1074.8(5)
_computing_cell_refinement PROCESS-AUTO
_computing_data_collection PROCESS-AUTO
_computing_data_reduction CrystalClear
_computing_molecular_graphics 'CrystalStructure 4.0'
_computing_publication_material 'CrystalStructure 4.0 (Rigaku, 2010)'
_computing_structure_refinement 'SHELXL97 (Sheldrick, 1997)'
_computing_structure_solution 'SIR2004 (Burla, et al., 2005)'
_diffrn_ambient_temperature 223
_diffrn_detector_area_resol_mean 6.849
_diffrn_measured_fraction_theta_full 0.988
_diffrn_measured_fraction_theta_max 0.988
_diffrn_measurement_device_type 'Rigaku Mercury275R CCD (SCX mini)'
_diffrn_measurement_method \w
_diffrn_radiation_type 'Mo K\a'
_diffrn_radiation_wavelength 0.71075
_diffrn_reflns_av_R_equivalents 0.0224
_diffrn_reflns_limit_h_max 12
_diffrn_reflns_limit_h_min -12
_diffrn_reflns_limit_k_max 14
_diffrn_reflns_limit_k_min -14
_diffrn_reflns_limit_l_max 13
_diffrn_reflns_limit_l_min -13
_diffrn_reflns_number 10548
_diffrn_reflns_theta_full 27.34
_diffrn_reflns_theta_max 27.34
_diffrn_standards_number 0
_exptl_absorpt_coefficient_mu 1.824
_exptl_absorpt_correction_T_max 0.761
_exptl_absorpt_correction_T_min 0.658
_exptl_absorpt_correction_type multi-scan
_exptl_absorpt_process_details 'Jacobson, R. (1998) Private communication'
_exptl_crystal_colour colorless
_exptl_crystal_density_diffrn 1.604
_exptl_crystal_description block
_exptl_crystal_F_000 520.00
_exptl_crystal_size_max 0.20
_exptl_crystal_size_mid 0.20
_exptl_crystal_size_min 0.15
_refine_diff_density_max 0.250
_refine_diff_density_min -0.440
_refine_ls_abs_structure_details 'Flack, H. D. (1983), Acta Cryst. A39, 876-881.  2267 Friedel Pairs'
_refine_ls_abs_structure_Flack -0.00(2)
_refine_ls_extinction_method none
_refine_ls_goodness_of_fit_ref 1.087
_refine_ls_hydrogen_treatment mixed
_refine_ls_number_parameters 206
_refine_ls_number_reflns 4810
_refine_ls_number_restraints 1
_refine_ls_R_factor_gt 0.0239
_refine_ls_shift/su_max 0.104
_refine_ls_structure_factor_coef Fsqd
_refine_ls_weighting_details 'w = 1/[\s^2^(Fo^2^)+(0.0162P)^2^+0.0000P] where P=(Fo^2^+2Fc^2^)/3'
_refine_ls_weighting_scheme calc
_refine_ls_wR_factor_ref 0.0438
_reflns_number_gt 4615
_reflns_number_total 4810
_reflns_threshold_expression F^2^>2.0\s(F^2^)
_cod_data_source_file ja110708k_si_002_6.cif
_cod_data_source_block COMPOUND_20
_cod_original_formula_sum 'Pd2 P2 C15 H32 O2'
_cod_database_code 4105756

loop_
_symmetry_equiv_pos_site_id
_symmetry_equiv_pos_as_xyz
1 +X,+Y,+Z
2 -X,1/2+Y,-Z

loop_
_atom_site_label
_atom_site_type_symbol
_atom_site_fract_x
_atom_site_fract_y
_atom_site_fract_z
_atom_site_U_iso_or_equiv
_atom_site_adp_type
_atom_site_occupancy
_atom_site_symmetry_multiplicity
_atom_site_calc_flag
_atom_site_refinement_flags
Pd(1) Pd 0.23522(2) -0.052890(15) 0.62774(2) 0.03211(6) Uani 1.00 2 d .
Pd(2) Pd 0.36945(2) 0.13083(2) 0.77020(2) 0.03181(6) Uani 1.00 2 d .
P(1) P 0.08865(10) -0.19807(9) 0.50064(9) 0.0491(2) Uani 1.00 2 d .
P(2) P 0.44620(9) 0.30386(8) 0.89217(9) 0.0421(2) Uani 1.00 2 d .
O(1) O 0.1157(2) -0.0613(3) 0.7752(2) 0.0479(6) Uani 1.00 2 d .
O(2) O 0.2234(3) 0.0983(2) 0.8896(2) 0.0444(7) Uani 1.00 2 d .
C(1) C 0.1312(3) 0.0164(3) 0.8645(3) 0.0339(7) Uani 1.00 2 d .
C(2) C 0.0282(4) 0.0059(3) 0.9519(4) 0.0469(8) Uani 1.00 2 d .
C(3) C 0.0133(4) 0.1134(3) 1.0333(3) 0.0400(8) Uani 1.00 2 d .
C(4) C 0.1402(4) 0.1462(5) 1.1491(4) 0.0748(13) Uani 1.00 2 d .
C(5) C -0.1082(4) 0.1730(3) 1.0079(4) 0.0596(10) Uani 1.00 2 d .
C(6) C 0.3592(4) -0.0254(4) 0.5015(4) 0.0494(11) Uani 1.00 2 d .
C(7) C 0.4697(3) 0.0220(3) 0.6123(3) 0.0382(8) Uani 1.00 2 d .
C(8) C 0.4916(5) 0.1469(5) 0.6400(4) 0.0517(11) Uani 1.00 2 d .
C(9) C 0.5915(4) -0.0631(4) 0.6836(4) 0.0603(10) Uani 1.00 2 d .
C(10) C -0.1012(4) -0.1972(4) 0.4991(4) 0.0746(13) Uani 1.00 2 d .
C(11) C 0.1399(7) -0.3499(5) 0.5568(8) 0.177(4) Uani 1.00 2 d .
C(12) C 0.0725(5) -0.2043(6) 0.3221(4) 0.122(3) Uani 1.00 2 d .
C(13) C 0.3021(4) 0.4027(4) 0.9089(5) 0.0672(11) Uani 1.00 2 d .
C(14) C 0.5444(4) 0.2728(4) 1.0660(3) 0.0602(11) Uani 1.00 2 d .
C(15) C 0.5663(5) 0.4081(4) 0.8410(5) 0.0758(13) Uani 1.00 2 d .
H(2A) H -0.0680 -0.0143 0.8938 0.056 Uiso 1.00 2 calc R
H(2B) H 0.0602 -0.0621 1.0130 0.056 Uiso 1.00 2 calc R
H(4A) H 0.1133 0.1395 1.2314 0.090 Uiso 1.00 2 calc R
H(4B) H 0.1695 0.2282 1.1385 0.090 Uiso 1.00 2 calc R
H(4C) H 0.2198 0.0919 1.1522 0.090 Uiso 1.00 2 calc R
H(5A) H -0.1879 0.1485 0.9376 0.071 Uiso 1.00 2 calc R
H(5B) H -0.1159 0.2404 1.0598 0.071 Uiso 1.00 2 calc R
H(9A) H 0.6086 -0.0559 0.7793 0.072 Uiso 1.00 2 calc R
H(9B) H 0.6788 -0.0420 0.6604 0.072 Uiso 1.00 2 calc R
H(9C) H 0.5645 -0.1453 0.6562 0.072 Uiso 1.00 2 calc R
H(10A) H -0.1081 -0.2125 0.5884 0.089 Uiso 1.00 2 calc R
H(10B) H -0.1530 -0.2594 0.4392 0.089 Uiso 1.00 2 calc R
H(10C) H -0.1433 -0.1193 0.4687 0.089 Uiso 1.00 2 calc R
H(11A) H 0.0803 -0.4067 0.4945 0.212 Uiso 1.00 2 calc R
H(11B) H 0.1263 -0.3615 0.6444 0.212 Uiso 1.00 2 calc R
H(11C) H 0.2406 -0.3628 0.5618 0.212 Uiso 1.00 2 calc R
H(12A) H -0.0017 -0.2619 0.2793 0.147 Uiso 1.00 2 calc R
H(12B) H 0.1641 -0.2290 0.3095 0.147 Uiso 1.00 2 calc R
H(12C) H 0.0466 -0.1253 0.2830 0.147 Uiso 1.00 2 calc R
H(13A) H 0.2442 0.4278 0.8211 0.081 Uiso 1.00 2 calc R
H(13B) H 0.3437 0.4730 0.9608 0.081 Uiso 1.00 2 calc R
H(13C) H 0.2417 0.3600 0.9537 0.081 Uiso 1.00 2 calc R
H(14A) H 0.5592 0.3474 1.1164 0.072 Uiso 1.00 2 calc R
H(14B) H 0.6373 0.2371 1.0701 0.072 Uiso 1.00 2 calc R
H(14C) H 0.4890 0.2175 1.1038 0.072 Uiso 1.00 2 calc R
H(15A) H 0.5995 0.4692 0.9091 0.091 Uiso 1.00 2 calc R
H(15B) H 0.5147 0.4461 0.7575 0.091 Uiso 1.00 2 calc R
H(15C) H 0.6487 0.3643 0.8290 0.091 Uiso 1.00 2 calc R
H(8A) H 0.450(6) 0.206(5) 0.589(6) 0.133 Uiso 1.00 2 d .
H(8B) H 0.597(4) 0.172(4) 0.697(4) 0.071 Uiso 1.00 2 d .
H(6A) H 0.309(4) 0.039(3) 0.431(4) 0.051 Uiso 1.00 2 d .
H(6B) H 0.390(4) -0.097(4) 0.463(4) 0.087 Uiso 1.00 2 d .

loop_
_atom_site_aniso_label
_atom_site_aniso_U_11
_atom_site_aniso_U_22
_atom_site_aniso_U_33
_atom_site_aniso_U_12
_atom_site_aniso_U_13
_atom_site_aniso_U_23
Pd(1) 0.03509(12) 0.03389(12) 0.02758(11) -0.00354(11) 0.00929(9) -0.00778(10)
Pd(2) 0.03009(11) 0.03396(12) 0.03235(12) -0.00545(11) 0.01047(9) -0.00726(10)
P(1) 0.0484(5) 0.0464(5) 0.0516(5) -0.0108(5) 0.0126(4) -0.0222(4)
P(2) 0.0423(5) 0.0402(5) 0.0471(5) -0.0111(4) 0.0183(4) -0.0171(4)
O(1) 0.0570(14) 0.0493(14) 0.0463(13) -0.0148(15) 0.0290(11) -0.0144(14)
O(2) 0.0535(13) 0.0457(18) 0.0427(14) -0.0149(11) 0.0278(11) -0.0147(10)
C(1) 0.0375(17) 0.0341(18) 0.0333(17) 0.0034(14) 0.0153(14) 0.0011(13)
C(2) 0.060(2) 0.0373(18) 0.056(2) -0.0043(17) 0.0370(19) -0.0027(16)
C(3) 0.0482(18) 0.0367(19) 0.0438(18) 0.0033(16) 0.0271(15) 0.0076(15)
C(4) 0.078(3) 0.102(4) 0.047(2) 0.003(3) 0.021(2) -0.014(3)
C(5) 0.059(2) 0.046(2) 0.083(3) 0.0017(18) 0.036(2) -0.0025(19)
C(6) 0.050(2) 0.063(3) 0.0379(20) -0.008(2) 0.0184(17) -0.0059(20)
C(7) 0.0385(18) 0.045(2) 0.0377(18) -0.0019(15) 0.0209(15) -0.0042(15)
C(8) 0.051(2) 0.060(3) 0.056(2) -0.015(2) 0.0325(19) -0.013(2)
C(9) 0.0490(20) 0.073(3) 0.066(2) 0.012(2) 0.0277(18) -0.002(2)
C(10) 0.064(3) 0.088(3) 0.072(3) -0.029(3) 0.020(2) -0.024(3)
C(11) 0.150(6) 0.038(3) 0.268(9) 0.002(3) -0.061(6) -0.025(4)
C(12) 0.087(3) 0.223(8) 0.066(3) -0.083(5) 0.036(3) -0.086(4)
C(13) 0.070(3) 0.054(2) 0.080(3) 0.014(2) 0.024(2) -0.012(2)
C(14) 0.052(2) 0.074(3) 0.055(2) -0.000(2) 0.0153(19) -0.018(2)
C(15) 0.091(3) 0.063(3) 0.085(3) -0.032(2) 0.044(3) -0.024(2)

loop_
_atom_type_symbol
_atom_type_description
_atom_type_scat_dispersion_real
_atom_type_scat_dispersion_imag
_atom_type_scat_source
Pd Pd -0.999 1.007
;
International Tables for Crystallography
(1992, Vol. C, Tables 4.2.6.8 and 6.1.1.4)
;
P P 0.102 0.094
;
International Tables for Crystallography
(1992, Vol. C, Tables 4.2.6.8 and 6.1.1.4)
;
C C 0.003 0.002
;
International Tables for Crystallography
(1992, Vol. C, Tables 4.2.6.8 and 6.1.1.4)
;
H H 0.000 0.000
;
International Tables for Crystallography
(1992, Vol. C, Table 6.1.1.4)
;
O O 0.011 0.006
;
International Tables for Crystallography
(1992, Vol. C, Tables 4.2.6.8 and 6.1.1.4)
;

loop_
_geom_angle_atom_site_label_1
_geom_angle_atom_site_label_2
_geom_angle_atom_site_label_3
_geom_angle
_geom_angle_publ_flag
Pd(2) Pd(1) P(1) 171.92(3) yes
Pd(2) Pd(1) O(1) 84.72(7) yes
Pd(2) Pd(1) C(6) 87.99(12) yes
Pd(2) Pd(1) C(7) 57.46(8) yes
P(1) Pd(1) O(1) 90.89(7) yes
P(1) Pd(1) C(6) 96.26(12) yes
P(1) Pd(1) C(7) 128.70(9) yes
O(1) Pd(1) C(6) 172.68(14) yes
O(1) Pd(1) C(7) 138.17(10) yes
C(6) Pd(1) C(7) 35.63(13) yes
Pd(1) Pd(2) P(2) 169.83(2) yes
Pd(1) Pd(2) O(2) 84.26(6) yes
Pd(1) Pd(2) C(7) 57.63(8) yes
Pd(1) Pd(2) C(8) 88.61(14) yes
P(2) Pd(2) O(2) 88.86(6) yes
P(2) Pd(2) C(7) 130.90(8) yes
P(2) Pd(2) C(8) 98.02(15) yes
O(2) Pd(2) C(7) 138.75(10) yes
O(2) Pd(2) C(8) 172.73(14) yes
C(7) Pd(2) C(8) 35.31(17) yes
Pd(1) P(1) C(10) 116.87(15) yes
Pd(1) P(1) C(11) 113.5(2) yes
Pd(1) P(1) C(12) 118.4(2) yes
C(10) P(1) C(11) 100.9(3) yes
C(10) P(1) C(12) 101.3(2) yes
C(11) P(1) C(12) 103.4(3) yes
Pd(2) P(2) C(13) 114.90(13) yes
Pd(2) P(2) C(14) 112.73(15) yes
Pd(2) P(2) C(15) 119.82(15) yes
C(13) P(2) C(14) 102.30(20) yes
C(13) P(2) C(15) 102.3(2) yes
C(14) P(2) C(15) 102.58(19) yes
Pd(1) O(1) C(1) 121.7(2) yes
Pd(2) O(2) C(1) 123.0(2) yes
O(1) C(1) O(2) 126.0(3) yes
O(1) C(1) C(2) 115.6(3) yes
O(2) C(1) C(2) 118.4(3) yes
C(1) C(2) C(3) 117.4(3) yes
C(2) C(3) C(4) 117.6(3) yes
C(2) C(3) C(5) 120.9(3) yes
C(4) C(3) C(5) 121.4(4) yes
Pd(1) C(6) C(7) 88.4(3) yes
Pd(1) C(7) Pd(2) 64.91(9) yes
Pd(1) C(7) C(6) 56.0(2) yes
Pd(1) C(7) C(8) 113.7(3) yes
Pd(1) C(7) C(9) 110.8(2) yes
Pd(2) C(7) C(6) 112.2(3) yes
Pd(2) C(7) C(8) 56.4(2) yes
Pd(2) C(7) C(9) 111.9(2) yes
C(6) C(7) C(8) 123.8(3) yes
C(6) C(7) C(9) 117.4(3) yes
C(8) C(7) C(9) 117.1(3) yes
Pd(2) C(8) C(7) 88.3(3) yes
C(1) C(2) H(2A) 107.951 yes
C(1) C(2) H(2B) 107.948 yes
C(3) C(2) H(2A) 107.949 yes
C(3) C(2) H(2B) 107.949 yes
H(2A) C(2) H(2B) 107.217 yes
C(3) C(4) H(4A) 109.471 yes
C(3) C(4) H(4B) 109.468 yes
C(3) C(4) H(4C) 109.478 yes
H(4A) C(4) H(4B) 109.468 yes
H(4A) C(4) H(4C) 109.468 yes
H(4B) C(4) H(4C) 109.473 yes
C(3) C(5) H(5A) 120.005 yes
C(3) C(5) H(5B) 119.995 yes
H(5A) C(5) H(5B) 120.000 yes
Pd(1) C(6) H(6A) 108.391 yes
Pd(1) C(6) H(6B) 116.842 yes
C(7) C(6) H(6A) 114.226 yes
C(7) C(6) H(6B) 113.019 yes
H(6A) C(6) H(6B) 113.612 yes
Pd(2) C(8) H(8A) 103.074 yes
Pd(2) C(8) H(8B) 106.755 yes
C(7) C(8) H(8A) 126.712 yes
C(7) C(8) H(8B) 115.597 yes
H(8A) C(8) H(8B) 110.421 yes
C(7) C(9) H(9A) 109.471 yes
C(7) C(9) H(9B) 109.469 yes
C(7) C(9) H(9C) 109.470 yes
H(9A) C(9) H(9B) 109.469 yes
H(9A) C(9) H(9C) 109.471 yes
H(9B) C(9) H(9C) 109.476 yes
P(1) C(10) H(10A) 109.474 yes
P(1) C(10) H(10B) 109.473 yes
P(1) C(10) H(10C) 109.476 yes
H(10A) C(10) H(10B) 109.468 yes
H(10A) C(10) H(10C) 109.470 yes
H(10B) C(10) H(10C) 109.467 yes
P(1) C(11) H(11A) 109.470 yes
P(1) C(11) H(11B) 109.469 yes
P(1) C(11) H(11C) 109.470 yes
H(11A) C(11) H(11B) 109.471 yes
H(11A) C(11) H(11C) 109.474 yes
H(11B) C(11) H(11C) 109.473 yes
P(1) C(12) H(12A) 109.476 yes
P(1) C(12) H(12B) 109.470 yes
P(1) C(12) H(12C) 109.470 yes
H(12A) C(12) H(12B) 109.469 yes
H(12A) C(12) H(12C) 109.470 yes
H(12B) C(12) H(12C) 109.472 yes
P(2) C(13) H(13A) 109.481 yes
P(2) C(13) H(13B) 109.473 yes
P(2) C(13) H(13C) 109.474 yes
H(13A) C(13) H(13B) 109.463 yes
H(13A) C(13) H(13C) 109.468 yes
H(13B) C(13) H(13C) 109.468 yes
P(2) C(14) H(14A) 109.472 yes
P(2) C(14) H(14B) 109.476 yes
P(2) C(14) H(14C) 109.476 yes
H(14A) C(14) H(14B) 109.471 yes
H(14A) C(14) H(14C) 109.469 yes
H(14B) C(14) H(14C) 109.464 yes
P(2) C(15) H(15A) 109.466 yes
P(2) C(15) H(15B) 109.473 yes
P(2) C(15) H(15C) 109.466 yes
H(15A) C(15) H(15B) 109.477 yes
H(15A) C(15) H(15C) 109.471 yes
H(15B) C(15) H(15C) 109.475 yes

loop_
_geom_bond_atom_site_label_1
_geom_bond_atom_site_label_2
_geom_bond_distance
_geom_bond_publ_flag
Pd(1) Pd(2) 2.6386(5) yes
Pd(1) P(1) 2.3018(10) yes
Pd(1) O(1) 2.175(3) yes
Pd(1) C(6) 2.041(5) yes
Pd(1) C(7) 2.461(4) yes
Pd(2) P(2) 2.3086(10) yes
Pd(2) O(2) 2.164(3) yes
Pd(2) C(7) 2.456(4) yes
Pd(2) C(8) 2.046(5) yes
P(1) C(10) 1.829(4) yes
P(1) C(11) 1.807(5) yes
P(1) C(12) 1.829(5) yes
P(2) C(13) 1.820(5) yes
P(2) C(14) 1.827(3) yes
P(2) C(15) 1.824(5) yes
O(1) C(1) 1.249(4) yes
O(2) C(1) 1.247(4) yes
C(1) C(2) 1.536(6) yes
C(2) C(3) 1.496(5) yes
C(3) C(4) 1.502(5) yes
C(3) C(5) 1.308(5) yes
C(6) C(7) 1.434(5) yes
C(7) C(8) 1.420(6) yes
C(7) C(9) 1.527(5) yes
C(2) H(2A) 0.980 yes
C(2) H(2B) 0.980 yes
C(4) H(4A) 0.970 yes
C(4) H(4B) 0.970 yes
C(4) H(4C) 0.970 yes
C(5) H(5A) 0.940 yes
C(5) H(5B) 0.940 yes
C(6) H(6A) 1.039 yes
C(6) H(6B) 0.977 yes
C(8) H(8A) 0.872 yes
C(8) H(8B) 1.056 yes
C(9) H(9A) 0.970 yes
C(9) H(9B) 0.970 yes
C(9) H(9C) 0.970 yes
C(10) H(10A) 0.970 yes
C(10) H(10B) 0.970 yes
C(10) H(10C) 0.970 yes
C(11) H(11A) 0.970 yes
C(11) H(11B) 0.970 yes
C(11) H(11C) 0.970 yes
C(12) H(12A) 0.970 yes
C(12) H(12B) 0.970 yes
C(12) H(12C) 0.970 yes
C(13) H(13A) 0.970 yes
C(13) H(13B) 0.970 yes
C(13) H(13C) 0.970 yes
C(14) H(14A) 0.970 yes
C(14) H(14B) 0.970 yes
C(14) H(14C) 0.970 yes
C(15) H(15A) 0.970 yes
C(15) H(15B) 0.970 yes
C(15) H(15C) 0.970 yes

loop_
_geom_contact_atom_site_label_1
_geom_contact_atom_site_label_2
_geom_contact_distance
_geom_contact_publ_flag
_geom_contact_site_symmetry_2
O(1) C(10) 3.399(5) yes .
O(2) C(3) 2.852(5) yes .
O(2) C(4) 3.086(5) yes .
O(2) C(13) 3.459(5) yes .
C(1) C(4) 3.284(5) yes .
C(1) C(5) 3.548(6) yes .
C(6) C(12) 3.489(7) yes .
C(8) C(15) 3.533(7) yes .
Pd(1) H(9A) 3.5020 yes .
Pd(1) H(9C) 3.2740 yes .
Pd(1) H(11C) 3.5136 yes .
Pd(2) H(9A) 3.0854 yes .
Pd(2) H(14C) 3.4818 yes .
Pd(2) H(6A) 3.5713 yes .
P(1) H(6A) 3.5828 yes .
P(1) H(6B) 3.2469 yes .
P(2) H(8A) 3.3633 yes .
P(2) H(8B) 3.1784 yes .
O(1) H(2A) 2.4912 yes .
O(1) H(2B) 2.6878 yes .
O(1) H(10A) 2.9830 yes .
O(1) H(10C) 3.5174 yes .
O(2) H(2A) 3.0910 yes .
O(2) H(2B) 2.9115 yes .
O(2) H(4B) 3.1450 yes .
O(2) H(4C) 2.7553 yes .
O(2) H(13C) 2.9767 yes .
O(2) H(14C) 3.1740 yes .
C(1) H(4C) 3.0021 yes .
C(2) H(4A) 3.1697 yes .
C(2) H(4B) 3.2016 yes .
C(2) H(4C) 2.5525 yes .
C(2) H(5A) 2.5900 yes .
C(2) H(5B) 3.2996 yes .
C(4) H(2A) 3.3598 yes .
C(4) H(2B) 2.7102 yes .
C(4) H(5A) 3.3080 yes .
C(4) H(5B) 2.6027 yes .
C(4) H(13C) 3.4508 yes .
C(5) H(2A) 2.4831 yes .
C(5) H(2B) 3.0690 yes .
C(5) H(4A) 2.7078 yes .
C(5) H(4B) 2.7114 yes .
C(5) H(4C) 3.2257 yes .
C(6) H(9A) 3.2202 yes .
C(6) H(9B) 3.0675 yes .
C(6) H(9C) 2.5491 yes .
C(6) H(12B) 3.2459 yes .
C(6) H(12C) 3.4112 yes .
C(6) H(8A) 2.7874 yes .
C(6) H(8B) 3.4000 yes .
C(8) H(9A) 2.7442 yes .
C(8) H(9B) 2.7384 yes .
C(8) H(9C) 3.3142 yes .
C(8) H(15B) 3.5284 yes .
C(8) H(15C) 3.2143 yes .
C(8) H(6A) 2.6696 yes .
C(8) H(6B) 3.2716 yes .
C(9) H(8A) 3.3199 yes .
C(9) H(8B) 2.6094 yes .
C(9) H(6A) 3.4046 yes .
C(9) H(6B) 2.5912 yes .
C(10) H(11A) 2.9218 yes .
C(10) H(11B) 2.9272 yes .
C(10) H(12A) 2.8235 yes .
C(10) H(12C) 3.1003 yes .
C(11) H(10A) 2.9367 yes .
C(11) H(10B) 2.9230 yes .
C(11) H(12A) 2.9974 yes .
C(11) H(12B) 2.9806 yes .
C(12) H(10B) 2.8512 yes .
C(12) H(10C) 3.0659 yes .
C(12) H(11A) 2.8682 yes .
C(12) H(11C) 3.1135 yes .
C(12) H(6A) 3.5088 yes .
C(12) H(6B) 3.2263 yes .
C(13) H(4B) 3.5919 yes .
C(13) H(14A) 2.8604 yes .
C(13) H(14C) 3.0896 yes .
C(13) H(15A) 2.9650 yes .
C(13) H(15B) 2.9667 yes .
C(14) H(13B) 2.9492 yes .
C(14) H(13C) 2.9855 yes .
C(14) H(15A) 2.8676 yes .
C(14) H(15C) 3.0984 yes .
C(15) H(13A) 3.0665 yes .
C(15) H(13B) 2.8719 yes .
C(15) H(14A) 2.9765 yes .
C(15) H(14B) 2.9797 yes .
C(15) H(8A) 3.3987 yes .
C(15) H(8B) 3.0808 yes .
H(2A) H(4C) 3.4843 yes .
H(2A) H(5A) 2.2635 yes .
H(2A) H(5B) 3.4187 yes .
H(2B) H(4A) 3.1344 yes .
H(2B) H(4B) 3.5277 yes .
H(2B) H(4C) 2.4784 yes .
H(2B) H(5A) 3.2801 yes .
H(4A) H(5A) 3.5804 yes .
H(4A) H(5B) 2.6675 yes .
H(4B) H(5B) 2.6468 yes .
H(4B) H(13C) 2.6687 yes .
H(4B) H(14C) 3.2102 yes .
H(4C) H(5B) 3.5195 yes .
H(4C) H(14C) 3.1158 yes .
H(9A) H(8B) 2.6597 yes .
H(9A) H(6B) 3.4139 yes .
H(9B) H(8A) 3.4781 yes .
H(9B) H(8B) 2.5654 yes .
H(9B) H(6B) 3.0262 yes .
H(9C) H(8B) 3.5477 yes .
H(9C) H(6A) 3.5358 yes .
H(9C) H(6B) 2.3003 yes .
H(10A) H(11A) 3.1536 yes .
H(10A) H(11B) 2.7302 yes .
H(10B) H(11A) 2.7103 yes .
H(10B) H(11B) 3.1419 yes .
H(10B) H(12A) 2.5133 yes .
H(10B) H(12C) 3.2234 yes .
H(10C) H(12A) 3.1366 yes .
H(10C) H(12C) 3.0274 yes .
H(11A) H(12A) 2.6946 yes .
H(11A) H(12B) 3.0297 yes .
H(11C) H(12A) 3.3940 yes .
H(11C) H(12B) 2.9324 yes .
H(11C) H(6B) 3.5667 yes .
H(12B) H(6A) 3.3766 yes .
H(12B) H(6B) 2.7347 yes .
H(12C) H(6A) 3.1465 yes .
H(12C) H(6B) 3.3272 yes .
H(13A) H(15A) 3.3221 yes .
H(13A) H(15B) 2.8804 yes .
H(13B) H(14A) 2.6452 yes .
H(13B) H(14C) 3.3260 yes .
H(13B) H(15A) 2.6758 yes .
H(13B) H(15B) 3.0548 yes .
H(13C) H(14A) 3.0577 yes .
H(13C) H(14C) 2.9222 yes .
H(14A) H(15A) 2.6747 yes .
H(14A) H(15C) 3.3587 yes .
H(14B) H(15A) 3.0427 yes .
H(14B) H(15C) 2.9184 yes .
H(15B) H(8A) 3.1581 yes .
H(15B) H(8B) 3.2565 yes .
H(15C) H(8A) 3.2132 yes .
H(15C) H(8B) 2.5178 yes .
H(8A) H(6A) 2.5992 yes .
Pd(1) H(10B) 3.3802 yes 2_556
Pd(1) H(11A) 3.3677 yes 2_556
Pd(1) H(14A) 3.0496 yes 2_647
Pd(2) H(10B) 2.8362 yes 2_556
Pd(2) H(14A) 3.3649 yes 2_647
O(1) H(5B) 2.7967 yes 2_547
O(1) H(11A) 3.3823 yes 2_556
O(1) H(12A) 3.4976 yes 2_556
O(1) H(14A) 3.1859 yes 2_647
O(1) H(14B) 3.3355 yes 2_647
O(2) H(12A) 2.8217 yes 2_556
O(2) H(14A) 3.5002 yes 2_647
O(2) H(15A) 2.7129 yes 2_647
C(1) H(5B) 3.1793 yes 2_547
C(1) H(12A) 2.9691 yes 2_556
C(1) H(14A) 3.4878 yes 2_647
C(1) H(15A) 3.0229 yes 2_647
C(2) H(5B) 3.0795 yes 2_547
C(2) H(12A) 3.4941 yes 2_556
C(2) H(13C) 3.4423 yes 2_547
C(2) H(15A) 3.4984 yes 2_647
C(3) H(12A) 3.5212 yes 2_556
C(4) H(10A) 3.2517 yes 2_557
C(4) H(12C) 3.5476 yes 1_556
C(4) H(15A) 3.3800 yes 2_647
C(4) H(6A) 3.1691 yes 1_556
C(5) H(2B) 2.9953 yes 2_557
C(5) H(12A) 3.5317 yes 2_556
C(5) H(12B) 3.3856 yes 2_556
C(5) H(13B) 3.2612 yes 2_547
C(5) H(14B) 2.8080 yes 1_455
C(5) H(15C) 3.3203 yes 1_455
C(6) H(15B) 3.2847 yes 2_646
C(7) H(14A) 3.5110 yes 2_647
C(8) H(10B) 3.3055 yes 2_556
C(8) H(12B) 3.4993 yes 2_656
C(8) H(6B) 3.3545 yes 2_656
C(9) H(2A) 3.4391 yes 1_655
C(9) H(4B) 3.4227 yes 2_647
C(9) H(14A) 3.0351 yes 2_647
C(9) H(14C) 3.5313 yes 2_647
C(10) H(4A) 3.3799 yes 2_547
C(10) H(9B) 3.5164 yes 1_455
C(10) H(11A) 3.2319 yes 2_556
C(10) H(13A) 3.5223 yes 2_546
C(10) H(8A) 3.4061 yes 2_546
C(11) H(10C) 3.0051 yes 2_546
C(12) H(2B) 3.5680 yes 1_554
C(12) H(13A) 3.3388 yes 2_546
C(12) H(15C) 3.5710 yes 2_646
C(12) H(8B) 3.5396 yes 2_646
C(13) H(2A) 3.5877 yes 2_557
C(13) H(5A) 3.4996 yes 2_557
C(13) H(9A) 3.1585 yes 2_657
C(13) H(12A) 3.5189 yes 2_556
C(13) H(12C) 3.4092 yes 2_556
C(14) H(5A) 3.5165 yes 1_655
C(14) H(5B) 3.3189 yes 1_655
C(14) H(9A) 3.1265 yes 2_657
C(14) H(9C) 3.4787 yes 2_657
C(14) H(13B) 3.5364 yes 2_647
C(15) H(2B) 3.5099 yes 2_657
C(15) H(4C) 2.8908 yes 2_657
C(15) H(14C) 3.5494 yes 2_657
C(15) H(6B) 3.3178 yes 2_656
H(2A) C(9) 3.4391 yes 1_455
H(2A) C(13) 3.5877 yes 2_547
H(2A) H(4B) 3.0102 yes 2_547
H(2A) H(5B) 3.2124 yes 2_547
H(2A) H(9A) 3.0464 yes 1_455
H(2A) H(9B) 2.9380 yes 1_455
H(2A) H(12A) 3.5038 yes 2_556
H(2A) H(13B) 3.4239 yes 2_547
H(2A) H(13C) 2.9707 yes 2_547
H(2B) C(5) 2.9953 yes 2_547
H(2B) C(12) 3.5680 yes 1_556
H(2B) C(15) 3.5099 yes 2_647
H(2B) H(4B) 3.2941 yes 2_547
H(2B) H(5A) 3.4281 yes 2_547
H(2B) H(5B) 2.4314 yes 2_547
H(2B) H(12B) 3.5037 yes 1_556
H(2B) H(12C) 2.9468 yes 1_556
H(2B) H(13C) 3.1540 yes 2_547
H(2B) H(15A) 3.1726 yes 2_647
H(2B) H(15C) 2.9426 yes 2_647
H(4A) C(10) 3.3799 yes 2_557
H(4A) H(10A) 2.5108 yes 2_557
H(4A) H(10B) 3.5368 yes 2_557
H(4A) H(11B) 2.9576 yes 2_557
H(4A) H(12C) 3.0908 yes 1_556
H(4A) H(6A) 2.6340 yes 1_556
H(4B) C(9) 3.4227 yes 2_657
H(4B) H(2A) 3.0102 yes 2_557
H(4B) H(2B) 3.2941 yes 2_557
H(4B) H(9A) 3.1671 yes 2_657
H(4B) H(9B) 3.3645 yes 2_657
H(4B) H(9C) 3.1685 yes 2_657
H(4B) H(10A) 3.1460 yes 2_557
H(4C) C(15) 2.8908 yes 2_647
H(4C) H(12C) 3.4335 yes 1_556
H(4C) H(15A) 2.4395 yes 2_647
H(4C) H(15B) 2.9515 yes 2_647
H(4C) H(15C) 2.8104 yes 2_647
H(4C) H(6A) 2.8591 yes 1_556
H(5A) C(13) 3.4996 yes 2_547
H(5A) C(14) 3.5165 yes 1_455
H(5A) H(2B) 3.4281 yes 2_557
H(5A) H(9A) 3.1477 yes 1_455
H(5A) H(9B) 3.5228 yes 1_455
H(5A) H(12A) 3.4421 yes 2_556
H(5A) H(12B) 2.9860 yes 2_556
H(5A) H(13B) 2.8455 yes 2_547
H(5A) H(13C) 3.4870 yes 2_547
H(5A) H(14B) 2.6591 yes 1_455
H(5A) H(15C) 2.9165 yes 1_455
H(5A) H(8B) 2.7819 yes 1_455
H(5B) O(1) 2.7967 yes 2_557
H(5B) C(1) 3.1793 yes 2_557
H(5B) C(2) 3.0795 yes 2_557
H(5B) C(14) 3.3189 yes 1_455
H(5B) H(2A) 3.2124 yes 2_557
H(5B) H(2B) 2.4314 yes 2_557
H(5B) H(11B) 3.3198 yes 2_557
H(5B) H(14A) 3.5584 yes 1_455
H(5B) H(14B) 2.4170 yes 1_455
H(5B) H(15C) 3.1244 yes 1_455
H(9A) C(13) 3.1585 yes 2_647
H(9A) C(14) 3.1265 yes 2_647
H(9A) H(2A) 3.0464 yes 1_655
H(9A) H(4B) 3.1671 yes 2_647
H(9A) H(5A) 3.1477 yes 1_655
H(9A) H(13B) 2.6422 yes 2_647
H(9A) H(13C) 2.9076 yes 2_647
H(9A) H(14A) 2.4439 yes 2_647
H(9A) H(14C) 3.0612 yes 2_647
H(9B) C(10) 3.5164 yes 1_655
H(9B) H(2A) 2.9380 yes 1_655
H(9B) H(4B) 3.3645 yes 2_647
H(9B) H(5A) 3.5228 yes 1_655
H(9B) H(10A) 3.0437 yes 1_655
H(9B) H(10C) 3.1080 yes 1_655
H(9B) H(11A) 3.5262 yes 2_656
H(9B) H(11C) 3.3147 yes 2_656
H(9C) C(14) 3.4787 yes 2_647
H(9C) H(4B) 3.1685 yes 2_647
H(9C) H(10A) 3.5122 yes 1_655
H(9C) H(14A) 2.9493 yes 2_647
H(9C) H(14C) 3.1017 yes 2_647
H(9C) H(8A) 3.0136 yes 2_646
H(10A) C(4) 3.2517 yes 2_547
H(10A) H(4A) 2.5108 yes 2_547
H(10A) H(4B) 3.1460 yes 2_547
H(10A) H(9B) 3.0437 yes 1_455
H(10A) H(9C) 3.5122 yes 1_455
H(10A) H(11A) 3.5332 yes 2_556
H(10A) H(8A) 3.4188 yes 2_546
H(10A) H(6A) 3.3479 yes 2_546
H(10B) Pd(1) 3.3802 yes 2_546
H(10B) Pd(2) 2.8362 yes 2_546
H(10B) C(8) 3.3055 yes 2_546
H(10B) H(4A) 3.5368 yes 2_547
H(10B) H(13A) 3.3376 yes 2_546
H(10B) H(8A) 2.8292 yes 2_546
H(10B) H(6A) 3.2063 yes 2_546
H(10C) C(11) 3.0051 yes 2_556
H(10C) H(9B) 3.1080 yes 1_455
H(10C) H(11A) 2.4410 yes 2_556
H(10C) H(11B) 3.1195 yes 2_556
H(10C) H(11C) 2.9880 yes 2_556
H(10C) H(13A) 2.9534 yes 2_546
H(10C) H(8A) 3.4489 yes 2_546
H(11A) Pd(1) 3.3677 yes 2_546
H(11A) O(1) 3.3823 yes 2_546
H(11A) C(10) 3.2319 yes 2_546
H(11A) H(9B) 3.5262 yes 2_646
H(11A) H(10A) 3.5332 yes 2_546
H(11A) H(10C) 2.4410 yes 2_546
H(11B) H(4A) 2.9576 yes 2_547
H(11B) H(5B) 3.3198 yes 2_547
H(11B) H(10C) 3.1195 yes 2_546
H(11B) H(12C) 3.5592 yes 2_546
H(11B) H(13A) 2.9969 yes 1_545
H(11B) H(14B) 3.3821 yes 2_647
H(11C) H(9B) 3.3147 yes 2_646
H(11C) H(10C) 2.9880 yes 2_546
H(11C) H(13A) 3.5639 yes 1_545
H(11C) H(15B) 3.5515 yes 1_545
H(11C) H(8B) 3.5174 yes 2_646
H(12A) O(1) 3.4976 yes 2_546
H(12A) O(2) 2.8217 yes 2_546
H(12A) C(1) 2.9691 yes 2_546
H(12A) C(2) 3.4941 yes 2_546
H(12A) C(3) 3.5212 yes 2_546
H(12A) C(5) 3.5317 yes 2_546
H(12A) C(13) 3.5189 yes 2_546
H(12A) H(2A) 3.5038 yes 2_546
H(12A) H(5A) 3.4421 yes 2_546
H(12A) H(13A) 3.1030 yes 2_546
H(12A) H(13C) 3.1504 yes 2_546
H(12B) C(5) 3.3856 yes 2_546
H(12B) C(8) 3.4993 yes 2_646
H(12B) H(2B) 3.5037 yes 1_554
H(12B) H(5A) 2.9860 yes 2_546
H(12B) H(15C) 2.8165 yes 2_646
H(12B) H(8B) 2.5817 yes 2_646
H(12C) C(4) 3.5476 yes 1_554
H(12C) C(13) 3.4092 yes 2_546
H(12C) H(2B) 2.9468 yes 1_554
H(12C) H(4A) 3.0908 yes 1_554
H(12C) H(4C) 3.4335 yes 1_554
H(12C) H(11B) 3.5592 yes 2_556
H(12C) H(13A) 2.7722 yes 2_546
H(12C) H(13C) 3.1595 yes 2_546
H(12C) H(15C) 3.4650 yes 2_646
H(13A) C(10) 3.5223 yes 2_556
H(13A) C(12) 3.3388 yes 2_556
H(13A) H(10B) 3.3376 yes 2_556
H(13A) H(10C) 2.9534 yes 2_556
H(13A) H(11B) 2.9969 yes 1_565
H(13A) H(11C) 3.5639 yes 1_565
H(13A) H(12A) 3.1030 yes 2_556
H(13A) H(12C) 2.7722 yes 2_556
H(13B) C(5) 3.2612 yes 2_557
H(13B) C(14) 3.5364 yes 2_657
H(13B) H(2A) 3.4239 yes 2_557
H(13B) H(5A) 2.8455 yes 2_557
H(13B) H(9A) 2.6422 yes 2_657
H(13B) H(14B) 2.9626 yes 2_657
H(13B) H(14C) 3.3256 yes 2_657
H(13C) C(2) 3.4423 yes 2_557
H(13C) H(2A) 2.9707 yes 2_557
H(13C) H(2B) 3.1540 yes 2_557
H(13C) H(5A) 3.4870 yes 2_557
H(13C) H(9A) 2.9076 yes 2_657
H(13C) H(12A) 3.1504 yes 2_556
H(13C) H(12C) 3.1595 yes 2_556
H(14A) Pd(1) 3.0496 yes 2_657
H(14A) Pd(2) 3.3649 yes 2_657
H(14A) O(1) 3.1859 yes 2_657
H(14A) O(2) 3.5002 yes 2_657
H(14A) C(1) 3.4878 yes 2_657
H(14A) C(7) 3.5110 yes 2_657
H(14A) C(9) 3.0351 yes 2_657
H(14A) H(5B) 3.5584 yes 1_655
H(14A) H(9A) 2.4439 yes 2_657
H(14A) H(9C) 2.9493 yes 2_657
H(14B) O(1) 3.3355 yes 2_657
H(14B) C(5) 2.8080 yes 1_655
H(14B) H(5A) 2.6591 yes 1_655
H(14B) H(5B) 2.4170 yes 1_655
H(14B) H(11B) 3.3821 yes 2_657
H(14B) H(13B) 2.9626 yes 2_647
H(14C) C(9) 3.5313 yes 2_657
H(14C) C(15) 3.5494 yes 2_647
H(14C) H(9A) 3.0612 yes 2_657
H(14C) H(9C) 3.1017 yes 2_657
H(14C) H(13B) 3.3256 yes 2_647
H(14C) H(15A) 2.8781 yes 2_647
H(14C) H(15B) 3.3482 yes 2_647
H(15A) O(2) 2.7129 yes 2_657
H(15A) C(1) 3.0229 yes 2_657
H(15A) C(2) 3.4984 yes 2_657
H(15A) C(4) 3.3800 yes 2_657
H(15A) H(2B) 3.1726 yes 2_657
H(15A) H(4C) 2.4395 yes 2_657
H(15A) H(14C) 2.8781 yes 2_657
H(15B) C(6) 3.2847 yes 2_656
H(15B) H(4C) 2.9515 yes 2_657
H(15B) H(11C) 3.5515 yes 1_565
H(15B) H(14C) 3.3482 yes 2_657
H(15B) H(6A) 3.1268 yes 2_656
H(15B) H(6B) 2.7522 yes 2_656
H(15C) C(5) 3.3203 yes 1_655
H(15C) C(12) 3.5710 yes 2_656
H(15C) H(2B) 2.9426 yes 2_657
H(15C) H(4C) 2.8104 yes 2_657
H(15C) H(5A) 2.9165 yes 1_655
H(15C) H(5B) 3.1244 yes 1_655
H(15C) H(12B) 2.8165 yes 2_656
H(15C) H(12C) 3.4650 yes 2_656
H(15C) H(6A) 3.4588 yes 2_656
H(15C) H(6B) 2.9939 yes 2_656
H(8A) C(10) 3.4061 yes 2_556
H(8A) H(9C) 3.0136 yes 2_656
H(8A) H(10A) 3.4188 yes 2_556
H(8A) H(10B) 2.8292 yes 2_556
H(8A) H(10C) 3.4489 yes 2_556
H(8A) H(6B) 2.8133 yes 2_656
H(8B) C(12) 3.5396 yes 2_656
H(8B) H(5A) 2.7819 yes 1_655
H(8B) H(11C) 3.5174 yes 2_656
H(8B) H(12B) 2.5817 yes 2_656
H(8B) H(6B) 3.0884 yes 2_656
H(6A) C(4) 3.1691 yes 1_554
H(6A) H(4A) 2.6340 yes 1_554
H(6A) H(4C) 2.8591 yes 1_554
H(6A) H(10A) 3.3479 yes 2_556
H(6A) H(10B) 3.2063 yes 2_556
H(6A) H(15B) 3.1268 yes 2_646
H(6A) H(15C) 3.4588 yes 2_646
H(6B) C(8) 3.3545 yes 2_646
H(6B) C(15) 3.3178 yes 2_646
H(6B) H(15B) 2.7522 yes 2_646
H(6B) H(15C) 2.9939 yes 2_646
H(6B) H(8A) 2.8133 yes 2_646
H(6B) H(8B) 3.0884 yes 2_646

loop_
_geom_torsion_atom_site_label_1
_geom_torsion_atom_site_label_2
_geom_torsion_atom_site_label_3
_geom_torsion_atom_site_label_4
_geom_torsion
_geom_torsion_publ_flag
Pd(2) Pd(1) O(1) C(1) 5.69(16) no
O(1) Pd(1) Pd(2) P(2) -49.93(9) no
O(1) Pd(1) Pd(2) O(2) -2.22(7) no
Pd(2) Pd(1) C(6) C(7) 28.94(17) no
C(6) Pd(1) Pd(2) P(2) 129.35(13) no
C(6) Pd(1) Pd(2) C(7) -19.53(11) no
C(6) Pd(1) Pd(2) C(8) -1.52(11) no
Pd(2) Pd(1) C(7) C(6) -145.00(15) no
Pd(2) Pd(1) C(7) C(8) -29.11(13) no
Pd(2) Pd(1) C(7) C(9) 105.25(18) no
C(7) Pd(1) Pd(2) P(2) 148.88(11) no
C(7) Pd(1) Pd(2) C(8) 18.01(9) no
O(1) Pd(1) P(1) C(10) 34.68(8) no
O(1) Pd(1) P(1) C(11) -82.17(9) no
O(1) Pd(1) P(1) C(12) 156.30(8) no
P(1) Pd(1) C(6) C(7) -157.95(16) no
C(6) Pd(1) P(1) C(10) -143.73(12) no
C(6) Pd(1) P(1) C(11) 99.42(13) no
C(6) Pd(1) P(1) C(12) -22.11(13) no
P(1) Pd(1) C(7) C(6) 28.56(17) no
P(1) Pd(1) C(7) C(8) 144.45(13) no
P(1) Pd(1) C(7) C(9) -81.19(18) no
C(7) Pd(1) P(1) C(11) 83.15(11) no
C(7) Pd(1) P(1) C(12) -38.38(11) no
O(1) Pd(1) C(7) Pd(2) -28.77(17) no
O(1) Pd(1) C(7) C(8) -57.9(2) no
O(1) Pd(1) C(7) C(9) 76.5(2) no
C(7) Pd(1) O(1) C(1) 29.7(3) no
C(6) Pd(1) C(7) Pd(2) 145.0(3) no
C(6) Pd(1) C(7) C(8) 115.9(3) no
C(6) Pd(1) C(7) C(9) -109.7(3) no
Pd(1) Pd(2) O(2) C(1) 0.02(15) no
Pd(1) Pd(2) C(7) C(6) 30.92(14) no
Pd(1) Pd(2) C(7) C(8) 147.68(13) no
Pd(1) Pd(2) C(7) C(9) -103.54(19) no
Pd(1) Pd(2) C(8) C(7) -26.85(15) no
O(2) Pd(2) P(2) C(13) -49.54(7) no
O(2) Pd(2) P(2) C(14) 67.15(7) no
P(2) Pd(2) C(7) C(6) -142.14(14) no
P(2) Pd(2) C(7) C(8) -25.38(15) no
P(2) Pd(2) C(7) C(9) 83.40(20) no
C(7) Pd(2) P(2) C(13) 142.58(10) no
C(7) Pd(2) P(2) C(14) -100.72(11) no
C(7) Pd(2) P(2) C(15) 20.10(11) no
C(8) Pd(2) P(2) C(13) 128.09(13) no
C(8) Pd(2) P(2) C(14) -115.22(13) no
C(8) Pd(2) P(2) C(15) 5.61(13) no
O(2) Pd(2) C(7) Pd(1) 25.52(15) no
O(2) Pd(2) C(7) C(6) 56.4(2) no
O(2) Pd(2) C(7) C(9) -78.0(2) no
C(7) Pd(2) O(2) C(1) -21.4(2) no
C(8) Pd(2) C(7) Pd(1) -147.7(2) no
C(8) Pd(2) C(7) C(6) -116.8(3) no
C(8) Pd(2) C(7) C(9) 108.8(3) no
Pd(1) O(1) C(1) O(2) -7.8(4) no
Pd(2) O(2) C(1) O(1) 4.7(4) no
O(2) C(1) C(2) C(3) 18.1(4) no
C(1) C(2) C(3) C(4) -69.9(4) no
C(1) C(2) C(3) C(5) 113.2(3) no
Pd(1) C(6) C(7) Pd(2) -34.1(2) no
Pd(1) C(6) C(7) C(8) -97.6(3) no
Pd(1) C(6) C(7) C(9) 97.6(3) no
Pd(1) C(7) C(8) Pd(2) 31.9(2) no
C(6) C(7) C(8) Pd(2) 95.8(4) no
C(9) C(7) C(8) Pd(2) -99.4(3) no
